data_7100792
loop_
_publ_author_name
'John D. Kennedy'
'Michael G. S. Londesborough'
'Elizabeth J. MacLean'
'S. J. Teat'
'Mark Thornton-Pett'

_publ_section_title
;
Macropolyhedral boron-containing cluster chemistry.
Synchrotron X-ray structural analysis of [(PMe2Ph)2Pd2B16H20(PMe2Ph)2]
and [(PMe2Ph)3Pt2B16H18(PMe2Ph)]: Models of intermediates to more
condensed metallaboranes from the [(PMe2Ph)2PtB8H12] thermolysis system.
;
_journal_name_full 'Chemical Communications'
_journal_paper_doi 10.1039/b419242g
_journal_year 2005
_chemical_formula_sum 'C32 H62 B16 P4 Pt2'
_chemical_formula_weight 1133.84
_space_group_IT_number 14
_symmetry_cell_setting monoclinic
_symmetry_space_group_name_Hall '-P 2ybc'
_symmetry_space_group_name_H-M 'P 1 21/c 1'
_cell_angle_alpha 90.00
_cell_angle_beta 106.0630(10)
_cell_angle_gamma 90.00
_cell_formula_units_Z 4
_cell_length_a 25.3975(11)
_cell_length_b 10.2760(5)
_cell_length_c 18.4033(8)
_cell_measurement_temperature 150(2)
_cell_volume 4615.5(4)
_diffrn_ambient_temperature 150(2)
_exptl_crystal_density_diffrn 1.632
_cod_depositor_comments
;
The following automatic conversions were performed:
'_symmetry_cell_setting' value 'Monoclinic' changed to 'monoclinic'
according to '/home/saulius/struct/CIF-dictionaries/cif_core.dic'
dictionary named 'cif_core.dic' version 2.4.1 from 2010-06-29.

Automatic conversion script
Id: cif_fix_enum 1527 2010-12-29 10:47:43Z saulius 
;
_cod_original_sg_symbol_H-M 'P 21/c'
_cod_database_code 7100792

loop_
_symmetry_equiv_pos_as_xyz
'x, y, z'
'-x, y+1/2, -z+1/2'
'-x, -y, -z'
'x, -y-1/2, z-1/2'

loop_
_atom_site_label
_atom_site_type_symbol
_atom_site_fract_x
_atom_site_fract_y
_atom_site_fract_z
_atom_site_U_iso_or_equiv
_atom_site_adp_type
_atom_site_occupancy
_atom_site_symmetry_multiplicity
_atom_site_calc_flag
_atom_site_refinement_flags
_atom_site_disorder_assembly
_atom_site_disorder_group
B1 B 0.22488(19) -1.0667(5) 0.7347(2) 0.0172(8) Uani 1 1 d . . .
H1 H 0.2229 -1.0696 0.6732 0.021 Uiso 1 1 calc R . .
B2 B 0.27115(19) -0.9614(5) 0.7952(2) 0.0158(8) Uani 1 1 d . . .
H2 H 0.2970 -0.8953 0.7708 0.019 Uiso 1 1 calc R . .
B3 B 0.2011(2) -0.9298(5) 0.7762(3) 0.0177(9) Uani 1 1 d . . .
H3 H 0.1816 -0.8443 0.7413 0.021 Uiso 1 1 calc R . .
B4 B 0.16592(19) -1.0799(5) 0.7694(2) 0.0168(8) Uani 1 1 d . . .
H4 H 0.1243 -1.0896 0.7284 0.020 Uiso 1 1 calc R . .
B5 B 0.28206(18) -1.1428(4) 0.8015(2) 0.0145(8) Uani 1 1 d . . .
H510 H 0.247(2) -1.194(5) 0.845(3) 0.026(14) Uiso 1 1 d . . .
Pt6 Pt 0.320682(6) -1.028963(14) 0.907194(8) 0.01237(4) Uani 1 1 d . . .
B7 B 0.24468(19) -0.9028(4) 0.8689(2) 0.0160(8) Uani 1 1 d . . .
H7 H 0.2514 -0.8259 0.9137 0.019 Uiso 1 1 calc R . .
H78 H 0.222(2) -0.979(5) 0.908(3) 0.013(11) Uiso 1 1 d . . .
B8 B 0.1760(2) -0.9816(5) 0.8536(3) 0.0176(9) Uani 1 1 d . . .
H8 H 0.1537 -0.9394 0.8929 0.021 Uiso 1 1 calc R . .
Pt9 Pt 0.168247(6) -1.194605(15) 0.871293(8) 0.01422(4) Uani 1 1 d . A .
B10 B 0.2119(2) -1.2113(5) 0.7817(2) 0.0169(9) Uani 1 1 d . . .
H10 H 0.2123 -1.3189 0.7722 0.020 Uiso 1 1 calc R . .
B1' B 0.3958(2) -1.1630(5) 0.9270(3) 0.0181(9) Uani 1 1 d . . .
H1' H 0.4353 -1.1115 0.9537 0.022 Uiso 1 1 calc R . .
B2' B 0.35881(18) -1.1345(4) 0.8285(2) 0.0134(8) Uani 1 1 d . . .
B3' B 0.3884(2) -1.2858(5) 0.8548(3) 0.0187(9) Uani 1 1 d . . .
H3' H 0.4245 -1.3207 0.8365 0.022 Uiso 1 1 calc R . .
B4' B 0.3854(2) -1.3321(5) 0.9469(3) 0.0203(9) Uani 1 1 d . . .
H4' H 0.4183 -1.3952 0.9831 0.024 Uiso 1 1 calc R . .
B7' B 0.3264(2) -1.2713(5) 0.7860(3) 0.0176(9) Uani 1 1 d . . .
H7' H 0.3087 -1.3107 0.7276 0.021 Uiso 1 1 calc R . .
B8' B 0.3346(2) -1.3915(5) 0.8618(3) 0.0186(9) Uani 1 1 d . . .
H8' H 0.3117 -1.4812 0.8367 0.022 Uiso 1 1 calc R . .
H81' H 0.298(2) -1.358(6) 0.882(3) 0.028(14) Uiso 1 1 d . . .
B10' B 0.3547(2) -1.2066(5) 0.9858(3) 0.0199(9) Uani 1 1 d . . .
H10' H 0.3513 -1.1782 1.0430 0.024 Uiso 1 1 calc R . .
H01' H 0.300(3) -1.240(7) 0.955(4) 0.06(2) Uiso 1 1 d . . .
B11' B 0.3195(2) -1.3537(5) 0.9523(3) 0.0223(10) Uani 1 1 d . . .
H11' H 0.299(2) -1.447(5) 0.969(3) 0.027 Uiso 1 1 d . . .
P2 P 0.14886(5) -1.15630(12) 0.98415(6) 0.0234(2) Uani 1 1 d D . .
C211 C 0.0871(2) -1.2270(5) 0.9985(3) 0.0312(11) Uani 1 1 d D . .
C212 C 0.0387(2) -1.2098(7) 0.9432(3) 0.0532(18) Uani 1 1 d D . .
H212 H 0.0387 -1.1653 0.8980 0.064 Uiso 1 1 calc R . .
C213 C -0.0099(3) -1.2565(8) 0.9527(4) 0.061(2) Uani 1 1 d D . .
H213 H -0.0433 -1.2428 0.9145 0.073 Uiso 1 1 calc R . .
C214 C -0.0101(3) -1.3220(8) 1.0166(4) 0.066(2) Uani 1 1 d D . .
H214 H -0.0436 -1.3538 1.0230 0.079 Uiso 1 1 calc R . .
C215 C 0.0379(3) -1.3426(11) 1.0719(5) 0.088(3) Uani 1 1 d D . .
H215 H 0.0377 -1.3898 1.1162 0.106 Uiso 1 1 calc R . .
C216 C 0.0864(3) -1.2948(8) 1.0633(4) 0.059(2) Uani 1 1 d D . .
H216 H 0.1196 -1.3083 1.1019 0.071 Uiso 1 1 calc R . .
C21 C 0.2053(2) -1.2138(6) 1.0612(3) 0.0369(12) Uani 1 1 d . . .
H21A H 0.1988 -1.1897 1.1095 0.055 Uiso 1 1 calc R . .
H21B H 0.2395 -1.1742 1.0574 0.055 Uiso 1 1 calc R . .
H21C H 0.2079 -1.3087 1.0582 0.055 Uiso 1 1 calc R . .
C22 C 0.1415(3) -0.9895(5) 1.0126(3) 0.0356(12) Uani 1 1 d . . .
H22A H 0.1097 -0.9494 0.9767 0.053 Uiso 1 1 calc R . .
H22B H 0.1746 -0.9402 1.0131 0.053 Uiso 1 1 calc R . .
H22C H 0.1361 -0.9888 1.0633 0.053 Uiso 1 1 calc R . .
P3 P 0.34901(4) -0.88239(10) 1.00341(5) 0.01573(19) Uani 1 1 d D . .
C311 C 0.30562(16) -0.8589(4) 1.06582(19) 0.0168(7) Uani 1 1 d D . .
C312 C 0.27236(18) -0.7498(4) 1.0611(2) 0.0205(8) Uani 1 1 d D . .
H312 H 0.2714 -0.6858 1.0235 0.025 Uiso 1 1 calc R . .
C313 C 0.2405(2) -0.7338(4) 1.1109(2) 0.0239(9) Uani 1 1 d D . .
H313 H 0.2184 -0.6584 1.1080 0.029 Uiso 1 1 calc R . .
C314 C 0.2412(2) -0.8285(4) 1.1652(2) 0.0250(9) Uani 1 1 d D . .
H314 H 0.2194 -0.8179 1.1993 0.030 Uiso 1 1 calc R . .
C315 C 0.2735(2) -0.9377(4) 1.1697(2) 0.0237(9) Uani 1 1 d D . .
H315 H 0.2740 -1.0022 1.2068 0.028 Uiso 1 1 calc R . .
C316 C 0.30523(19) -0.9535(4) 1.1201(2) 0.0203(8) Uani 1 1 d D . .
H316 H 0.3270 -1.0296 1.1231 0.024 Uiso 1 1 calc R . .
C31 C 0.41594(19) -0.9125(5) 1.0687(2) 0.0247(9) Uani 1 1 d . . .
H31A H 0.4236 -0.8463 1.1086 0.037 Uiso 1 1 calc R . .
H31B H 0.4440 -0.9086 1.0414 0.037 Uiso 1 1 calc R . .
H31C H 0.4163 -0.9989 1.0914 0.037 Uiso 1 1 calc R . .
C32 C 0.3588(2) -0.7223(4) 0.9680(3) 0.0229(9) Uani 1 1 d . . .
H32A H 0.3241 -0.6918 0.9339 0.034 Uiso 1 1 calc R . .
H32B H 0.3867 -0.7268 0.9405 0.034 Uiso 1 1 calc R . .
H32C H 0.3707 -0.6617 1.0105 0.034 Uiso 1 1 calc R . .
P4 P 0.39212(5) -1.03177(11) 0.76626(6) 0.0171(2) Uani 1 1 d D . .
C411 C 0.41616(16) -0.8720(4) 0.8006(2) 0.0183(8) Uani 1 1 d D . .
C412 C 0.39364(18) -0.7578(4) 0.7642(2) 0.0208(8) Uani 1 1 d D . .
H412 H 0.3642 -0.7623 0.7193 0.025 Uiso 1 1 calc R . .
C413 C 0.41388(19) -0.6381(5) 0.7930(2) 0.0243(9) Uani 1 1 d D . .
H413 H 0.3982 -0.5608 0.7678 0.029 Uiso 1 1 calc R . .
C414 C 0.45673(18) -0.6301(5) 0.8581(2) 0.0250(9) Uani 1 1 d D . .
H414 H 0.4702 -0.5476 0.8780 0.030 Uiso 1 1 calc R . .
C415 C 0.48005(19) -0.7431(4) 0.8944(3) 0.0260(9) Uani 1 1 d D . .
H415 H 0.5102 -0.7380 0.9384 0.031 Uiso 1 1 calc R . .
C416 C 0.45954(19) -0.8629(5) 0.8664(2) 0.0256(9) Uani 1 1 d D . .
H416 H 0.4750 -0.9399 0.8922 0.031 Uiso 1 1 calc R . .
C41 C 0.4535(2) -1.1143(5) 0.7591(3) 0.0314(11) Uani 1 1 d . . .
H41A H 0.4733 -1.0583 0.7325 0.047 Uiso 1 1 calc R . .
H41B H 0.4434 -1.1957 0.7309 0.047 Uiso 1 1 calc R . .
H41C H 0.4769 -1.1337 0.8099 0.047 Uiso 1 1 calc R . .
C42 C 0.3511(2) -1.0179(5) 0.6694(2) 0.0262(10) Uani 1 1 d . . .
H42A H 0.3170 -0.9716 0.6677 0.039 Uiso 1 1 calc R . .
H42B H 0.3424 -1.1050 0.6477 0.039 Uiso 1 1 calc R . .
H42C H 0.3715 -0.9695 0.6402 0.039 Uiso 1 1 calc R . .
P1 P 0.15245(5) -1.41711(11) 0.86654(6) 0.0192(2) Uani 1 1 d D . .
C111 C 0.0823(4) -1.4479(10) 0.8113(5) 0.021(3) Uani 0.50 1 d PDU A 1
C112 C 0.0513(4) -1.3456(10) 0.7709(6) 0.037(2) Uani 0.50 1 d PDU A 1
H112 H 0.0673 -1.2618 0.7723 0.045 Uiso 0.50 1 calc PR A 1
C113 C -0.0022(4) -1.3646(12) 0.7290(7) 0.047(3) Uani 0.50 1 d PDU A 1
H113 H -0.0230 -1.2936 0.7028 0.057 Uiso 0.50 1 calc PR A 1
C114 C -0.0257(4) -1.4859(11) 0.7249(6) 0.041(3) Uani 0.50 1 d PDU A 1
H114 H -0.0622 -1.4998 0.6950 0.050 Uiso 0.50 1 calc PR A 1
C115 C 0.0046(4) -1.5874(11) 0.7651(6) 0.043(3) Uani 0.50 1 d PDU A 1
H115 H -0.0115 -1.6711 0.7636 0.052 Uiso 0.50 1 calc PR A 1
C116 C 0.0577(4) -1.5682(9) 0.8070(6) 0.033(2) Uani 0.50 1 d PDU A 1
H116 H 0.0781 -1.6394 0.8336 0.040 Uiso 0.50 1 calc PR A 1
C11A C 0.0855(4) -1.4317(8) 0.7982(6) 0.029(3) Uani 0.50 1 d PDU A 2
C11B C 0.0812(4) -1.4276(11) 0.7212(5) 0.039(2) Uani 0.50 1 d PDU A 2
H11D H 0.1135 -1.4202 0.7049 0.047 Uiso 0.50 1 calc PR A 2
C11C C 0.0308(5) -1.4341(15) 0.6682(6) 0.055(3) Uani 0.50 1 d PDU A 2
H11E H 0.0284 -1.4282 0.6158 0.065 Uiso 0.50 1 calc PR A 2
C11D C -0.0157(5) -1.4491(14) 0.6914(8) 0.056(3) Uani 0.50 1 d PDU A 2
H11F H -0.0503 -1.4556 0.6547 0.068 Uiso 0.50 1 calc PR A 2
C11E C -0.0128(5) -1.4548(15) 0.7672(8) 0.060(4) Uani 0.50 1 d PDU A 2
H11G H -0.0452 -1.4635 0.7830 0.072 Uiso 0.50 1 calc PR A 2
C11F C 0.0378(4) -1.4478(12) 0.8200(7) 0.042(3) Uani 0.50 1 d PDU A 2
H11H H 0.0400 -1.4542 0.8722 0.051 Uiso 0.50 1 calc PR A 2
C11 C 0.1536(3) -1.5077(5) 0.9523(3) 0.0403(13) Uani 1 1 d . A .
H11A H 0.1309 -1.4628 0.9797 0.060 Uiso 1 1 calc R . .
H11B H 0.1913 -1.5135 0.9846 0.060 Uiso 1 1 calc R . .
H11C H 0.1392 -1.5956 0.9387 0.060 Uiso 1 1 calc R . .
C12 C 0.1925(2) -1.5292(5) 0.8265(3) 0.0332(11) Uani 1 1 d . A .
H12A H 0.1759 -1.6159 0.8221 0.050 Uiso 1 1 calc R . .
H12B H 0.2300 -1.5335 0.8596 0.050 Uiso 1 1 calc R . .
H12C H 0.1931 -1.4984 0.7764 0.050 Uiso 1 1 calc R . .

loop_
_atom_site_aniso_label
_atom_site_aniso_U_11
_atom_site_aniso_U_22
_atom_site_aniso_U_33
_atom_site_aniso_U_23
_atom_site_aniso_U_13
_atom_site_aniso_U_12
B1 0.017(2) 0.018(2) 0.0159(18) 0.0025(16) 0.0024(16) 0.0003(17)
B2 0.016(2) 0.016(2) 0.0150(18) 0.0014(15) 0.0032(16) 0.0023(16)
B3 0.018(2) 0.016(2) 0.0185(19) 0.0037(16) 0.0034(17) 0.0015(17)
B4 0.018(2) 0.018(2) 0.0146(18) 0.0024(16) 0.0036(16) 0.0012(17)
B5 0.016(2) 0.013(2) 0.0144(17) 0.0010(15) 0.0046(15) -0.0005(16)
Pt6 0.01559(8) 0.01068(7) 0.01064(6) -0.00011(5) 0.00330(5) 0.00136(5)
B7 0.021(2) 0.010(2) 0.0173(18) -0.0013(15) 0.0061(17) 0.0002(16)
B8 0.018(2) 0.017(2) 0.0184(19) 0.0007(16) 0.0052(17) -0.0009(17)
Pt9 0.01614(8) 0.01387(8) 0.01303(7) 0.00173(5) 0.00468(5) -0.00125(5)
B10 0.020(2) 0.019(2) 0.0119(17) 0.0034(15) 0.0049(16) -0.0005(17)
B1' 0.021(2) 0.014(2) 0.019(2) 0.0012(16) 0.0037(17) 0.0028(17)
B2' 0.018(2) 0.015(2) 0.0082(16) 0.0000(14) 0.0050(15) 0.0027(16)
B3' 0.021(2) 0.013(2) 0.022(2) -0.0006(16) 0.0060(18) 0.0011(17)
B4' 0.029(3) 0.012(2) 0.020(2) 0.0014(16) 0.0064(19) -0.0009(18)
B7' 0.021(2) 0.016(2) 0.0175(19) -0.0008(16) 0.0068(17) -0.0008(17)
B8' 0.020(2) 0.015(2) 0.022(2) 0.0013(16) 0.0082(18) -0.0003(17)
B10' 0.026(3) 0.015(2) 0.017(2) -0.0002(16) 0.0034(18) 0.0028(18)
B11' 0.030(3) 0.024(3) 0.0136(19) 0.0008(17) 0.0075(18) 0.000(2)
P2 0.0325(6) 0.0239(6) 0.0162(5) -0.0006(4) 0.0108(4) -0.0052(5)
C211 0.035(3) 0.033(3) 0.032(2) -0.003(2) 0.021(2) -0.005(2)
C212 0.042(4) 0.078(5) 0.040(3) 0.012(3) 0.012(3) -0.016(3)
C213 0.038(4) 0.084(6) 0.060(4) 0.006(4) 0.012(3) -0.012(4)
C214 0.056(5) 0.083(6) 0.074(5) -0.004(4) 0.043(4) -0.024(4)
C215 0.061(5) 0.145(9) 0.068(5) 0.046(6) 0.032(4) -0.025(6)
C216 0.052(4) 0.086(6) 0.046(3) 0.021(3) 0.024(3) -0.013(4)
C21 0.046(3) 0.040(3) 0.021(2) 0.004(2) 0.003(2) -0.007(2)
C22 0.058(4) 0.030(3) 0.026(2) -0.0090(19) 0.024(2) -0.007(2)
P3 0.0187(5) 0.0139(5) 0.0142(4) -0.0020(3) 0.0038(4) 0.0005(4)
C311 0.023(2) 0.0149(19) 0.0120(15) -0.0037(14) 0.0044(14) -0.0005(16)
C312 0.028(2) 0.017(2) 0.0162(17) 0.0000(15) 0.0061(16) 0.0019(17)
C313 0.032(3) 0.017(2) 0.025(2) -0.0035(16) 0.0126(18) 0.0049(18)
C314 0.035(3) 0.024(2) 0.0197(19) -0.0058(16) 0.0130(18) 0.0003(19)
C315 0.034(3) 0.019(2) 0.0183(18) 0.0024(15) 0.0090(18) 0.0015(18)
C316 0.028(2) 0.016(2) 0.0169(17) 0.0005(14) 0.0047(16) 0.0027(16)
C31 0.021(2) 0.028(2) 0.0216(19) -0.0070(17) -0.0011(16) 0.0017(18)
C32 0.030(2) 0.014(2) 0.026(2) 0.0003(15) 0.0107(18) -0.0039(17)
P4 0.0197(5) 0.0167(5) 0.0170(4) 0.0010(4) 0.0086(4) 0.0011(4)
C411 0.018(2) 0.020(2) 0.0181(17) 0.0014(15) 0.0068(15) -0.0005(16)
C412 0.022(2) 0.019(2) 0.0220(19) 0.0041(16) 0.0078(16) -0.0001(17)
C413 0.029(2) 0.019(2) 0.028(2) 0.0039(17) 0.0132(18) 0.0017(18)
C414 0.023(2) 0.023(2) 0.031(2) -0.0028(18) 0.0110(18) -0.0043(18)
C415 0.024(2) 0.023(2) 0.027(2) 0.0036(18) 0.0003(18) -0.0060(19)
C416 0.025(2) 0.023(2) 0.027(2) 0.0044(18) 0.0053(18) 0.0007(19)
C41 0.032(3) 0.030(3) 0.041(3) 0.001(2) 0.023(2) 0.007(2)
C42 0.035(3) 0.029(2) 0.0148(18) 0.0008(16) 0.0081(18) -0.002(2)
P1 0.0212(5) 0.0154(5) 0.0210(5) 0.0026(4) 0.0060(4) -0.0018(4)
C111 0.021(5) 0.015(5) 0.026(5) 0.006(4) 0.004(4) -0.003(4)
C112 0.028(5) 0.028(5) 0.048(6) 0.012(4) -0.003(4) -0.004(4)
C113 0.029(5) 0.052(7) 0.054(7) 0.016(6) -0.001(5) 0.003(5)
C114 0.024(6) 0.080(9) 0.016(4) 0.002(5) -0.002(4) -0.017(5)
C115 0.034(6) 0.041(6) 0.051(7) -0.004(5) 0.005(5) -0.025(5)
C116 0.030(5) 0.031(5) 0.035(5) 0.004(4) 0.004(4) -0.012(4)
C11A 0.026(5) 0.020(6) 0.036(5) 0.003(5) 0.003(4) -0.013(5)
C11B 0.030(5) 0.044(7) 0.038(5) -0.003(5) 0.001(4) -0.005(5)
C11C 0.046(7) 0.066(9) 0.038(6) 0.000(6) -0.011(4) -0.008(7)
C11D 0.032(6) 0.040(8) 0.084(8) -0.012(8) -0.006(6) -0.002(6)
C11E 0.023(5) 0.058(9) 0.098(9) 0.015(9) 0.015(6) -0.002(6)
C11F 0.032(6) 0.038(7) 0.060(6) -0.006(5) 0.019(5) -0.002(5)
C11 0.064(4) 0.024(3) 0.037(3) 0.009(2) 0.020(3) -0.002(3)
C12 0.032(3) 0.017(2) 0.056(3) -0.004(2) 0.019(2) -0.0008(19)

loop_
_geom_bond_atom_site_label_1
_geom_bond_atom_site_label_2
_geom_bond_distance
_geom_bond_site_symmetry_2
_geom_bond_publ_flag
B1 B2 1.751(7) . ?
B1 B3 1.783(7) . ?
B1 B4 1.788(6) . ?
B1 B10 1.795(6) . ?
B1 B5 1.801(6) . ?
B1 H1 1.1200 . ?
B2 B3 1.746(7) . ?
B2 B7 1.779(6) . ?
B2 B5 1.883(7) . ?
B2 Pt6 2.209(4) . ?
B2 H2 1.1200 . ?
B3 B4 1.770(7) . ?
B3 B7 1.781(7) . ?
B3 B8 1.796(6) . ?
B3 H3 1.1200 . ?
B4 B10 1.758(7) . ?
B4 B8 1.809(7) . ?
B4 Pt9 2.202(4) . ?
B4 H4 1.1200 . ?
B5 B7' 1.809(7) . ?
B5 B10 1.856(7) . ?
B5 B2' 1.875(6) . ?
B5 Pt6 2.249(4) . ?
B5 H510 1.44(5) . ?
Pt6 B2' 2.234(4) . ?
Pt6 B7 2.269(5) . ?
Pt6 P3 2.2840(10) . ?
Pt6 B1' 2.299(5) . ?
Pt6 B10' 2.340(5) . ?
B7 B8 1.873(7) . ?
B7 H7 1.1200 . ?
B7 H78 1.30(5) . ?
B8 Pt9 2.230(5) . ?
B8 H78 1.32(5) . ?
B8 H8 1.1200 . ?
Pt9 B10 2.234(4) . ?
Pt9 P2 2.2971(10) . ?
Pt9 P1 2.3189(12) . ?
B10 H510 1.27(5) . ?
B10 H10 1.1200 . ?
B1' B10' 1.756(7) . ?
B1' B3' 1.804(7) . ?
B1' B4' 1.810(7) . ?
B1' B2' 1.820(6) . ?
B1' H1' 1.1200 . ?
B2' B7' 1.705(7) . ?
B2' B3' 1.735(7) . ?
B2' P4 1.918(4) . ?
B3' B7' 1.731(7) . ?
B3' B8' 1.777(7) . ?
B3' B4' 1.782(7) . ?
B3' H3' 1.1200 . ?
B4' B11' 1.718(7) . ?
B4' B10' 1.758(7) . ?
B4' B8' 1.835(7) . ?
B4' H4' 1.1200 . ?
B7' B8' 1.832(7) . ?
B7' H7' 1.1200 . ?
B8' B11' 1.850(6) . ?
B8' H8' 1.1200 . ?
B8' H81' 1.15(5) . ?
B10' B11' 1.777(7) . ?
B10' H10' 1.1200 . ?
B10' H01' 1.39(7) . ?
B11' H81' 1.27(5) . ?
B11' H01' 1.27(7) . ?
B11' H11' 1.18(5) . ?
P2 C21 1.813(6) . ?
P2 C211 1.813(5) . ?
P2 C22 1.817(5) . ?
C211 C212 1.372(7) . ?
C211 C216 1.385(7) . ?
C212 C213 1.381(7) . ?
C212 H212 0.9500 . ?
C213 C214 1.355(8) . ?
C213 H213 0.9500 . ?
C214 C215 1.371(9) . ?
C214 H214 0.9500 . ?
C215 C216 1.376(8) . ?
C215 H215 0.9500 . ?
C216 H216 0.9500 . ?
C21 H21A 0.9800 . ?
C21 H21B 0.9800 . ?
C21 H21C 0.9800 . ?
C22 H22A 0.9800 . ?
C22 H22B 0.9800 . ?
C22 H22C 0.9800 . ?
P3 C32 1.811(4) . ?
P3 C311 1.814(4) . ?
P3 C31 1.816(5) . ?
C311 C312 1.392(5) . ?
C311 C316 1.397(5) . ?
C312 C313 1.390(5) . ?
C312 H312 0.9500 . ?
C313 C314 1.392(6) . ?
C313 H313 0.9500 . ?
C314 C315 1.380(6) . ?
C314 H314 0.9500 . ?
C315 C316 1.382(5) . ?
C315 H315 0.9500 . ?
C316 H316 0.9500 . ?
C31 H31A 0.9800 . ?
C31 H31B 0.9800 . ?
C31 H31C 0.9800 . ?
C32 H32A 0.9800 . ?
C32 H32B 0.9800 . ?
C32 H32C 0.9800 . ?
P4 C411 1.804(4) . ?
P4 C42 1.804(5) . ?
P4 C41 1.811(5) . ?
C411 C412 1.394(5) . ?
C411 C416 1.397(6) . ?
C412 C413 1.381(6) . ?
C412 H412 0.9500 . ?
C413 C414 1.380(6) . ?
C413 H413 0.9500 . ?
C414 C415 1.388(6) . ?
C414 H414 0.9500 . ?
C415 C416 1.379(6) . ?
C415 H415 0.9500 . ?
C416 H416 0.9500 . ?
C41 H41A 0.9800 . ?
C41 H41B 0.9800 . ?
C41 H41C 0.9800 . ?
C42 H42A 0.9800 . ?
C42 H42B 0.9800 . ?
C42 H42C 0.9800 . ?
P1 C111 1.818(9) . ?
P1 C12 1.821(5) . ?
P1 C11 1.826(5) . ?
P1 C11A 1.820(9) . ?
C111 C116 1.376(11) . ?
C111 C112 1.399(11) . ?
C112 C113 1.377(11) . ?
C112 H112 0.9500 . ?
C113 C114 1.375(11) . ?
C113 H113 0.9500 . ?
C114 C115 1.382(11) . ?
C114 H114 0.9500 . ?
C115 C116 1.371(10) . ?
C115 H115 0.9500 . ?
C116 H116 0.9500 . ?
C11A C11F 1.386(11) . ?
C11A C11B 1.392(11) . ?
C11B C11C 1.380(11) . ?
C11B H11D 0.9500 . ?
C11C C11D 1.371(12) . ?
C11C H11E 0.9500 . ?
C11D C11E 1.378(12) . ?
C11D H11F 0.9500 . ?
C11E C11F 1.383(12) . ?
C11E H11G 0.9500 . ?
C11F H11H 0.9500 . ?
C11 H11A 0.9800 . ?
C11 H11B 0.9800 . ?
C11 H11C 0.9800 . ?
C12 H12A 0.9800 . ?
C12 H12B 0.9800 . ?
C12 H12C 0.9800 . ?
